data_4126938
loop_
_publ_author_name
'Guo, Minjie'
'Wang, Xuemei'
'Zhan, Caihong'
'Demay-Drouhard, Paul'
'Li, Wenjiao'
'Du, Ke'
'Olson, Mark A.'
'Zuilhof, Han'
'Sue, Andrew C.-H.'

_publ_section_title
;
 Rim-Differentiated C5-Symmetric Tiara-Pillar[5]arenes.
;
_journal_name_full 'Journal of the American Chemical Society'
_journal_paper_doi 10.1021/jacs.7b10767
_journal_year 2017
_chemical_formula_moiety 'C65 H59 O10, C5.68'
_chemical_formula_sum 'C70.676 H59 O10'
_chemical_formula_weight 1068.36
_space_group_crystal_system triclinic
_space_group_IT_number 2
_space_group_name_Hall '-P 1'
_space_group_name_H-M_alt 'P -1'
_symmetry_Int_Tables_number 2
_symmetry_space_group_name_Hall '-P 1'
_symmetry_space_group_name_H-M 'P -1'
_audit_creation_date 2017-08-10
_audit_creation_method
;
Olex2 1.2
(compiled 2017.03.28 svn.r3405 for OlexSys, GUI svn.r5337)
;
_audit_update_record
;
????
;
_cell_angle_alpha 78.720(8)
_cell_angle_beta 83.606(9)
_cell_angle_gamma 78.588(7)
_cell_formula_units_Z 2
_cell_length_a 12.0426(17)
_cell_length_b 13.8291(17)
_cell_length_c 19.662(2)
_cell_measurement_reflns_used 6561
_cell_measurement_temperature 133
_cell_measurement_theta_max 27.5
_cell_measurement_theta_min 3.0
_cell_volume 3138.7(7)
_computing_molecular_graphics 'Olex2 (Dolomanov et al., 2009)'
_computing_publication_material 'Olex2 (Dolomanov et al., 2009)'
_computing_structure_refinement 'olex2.refine (Bourhis et al., 2015)'
_diffrn_ambient_temperature 133
_diffrn_measured_fraction_theta_full 0.9733
_diffrn_measured_fraction_theta_max 0.9733
_diffrn_measurement_device_type 'Rigaku Pilatus 200K'
_diffrn_radiation_type 'Mo K\a'
_diffrn_radiation_wavelength 0.71075
_diffrn_reflns_av_R_equivalents 0.0399
_diffrn_reflns_av_unetI/netI 0.0449
_diffrn_reflns_limit_h_max 15
_diffrn_reflns_limit_h_min -15
_diffrn_reflns_limit_k_max 18
_diffrn_reflns_limit_k_min -18
_diffrn_reflns_limit_l_max 25
_diffrn_reflns_limit_l_min -25
_diffrn_reflns_number 40274
_diffrn_reflns_theta_full 27.6302
_diffrn_reflns_theta_max 27.63
_diffrn_reflns_theta_min 3.05
_exptl_absorpt_coefficient_mu 0.075
_exptl_crystal_colour Colorless
_exptl_crystal_density_diffrn 1.1303
_exptl_crystal_description Prism
_exptl_crystal_F_000 1126.0
_refine_diff_density_max 1.13
_refine_diff_density_min -0.6175
_refine_diff_density_rms 0.1140
_refine_ls_d_res_high 0.7663
_refine_ls_d_res_low 6.6804
_refine_ls_goodness_of_fit_ref 1.1495
_refine_ls_hydrogen_treatment constr
_refine_ls_matrix_type full
_refine_ls_number_constraints 99
_refine_ls_number_parameters 712
_refine_ls_number_reflns 14215
_refine_ls_number_restraints 9
_refine_ls_restrained_S_all 1.1491
_refine_ls_R_factor_all 0.1285
_refine_ls_R_factor_gt 0.0923
_refine_ls_shift/su_max 0.0002
_refine_ls_shift/su_mean 0.0000
_refine_ls_structure_factor_coef Fsqd
_refine_ls_weighting_details 'w=1/[\s^2^(Fo^2^)+(0.2P)^2^] where P=(Fo^2^+2Fc^2^)/3'
_refine_ls_weighting_scheme calc
_refine_ls_wR_factor_gt 0.2958
_refine_ls_wR_factor_ref 0.3221
_reflns_Friedel_coverage 0.0
_reflns_limit_h_max 15
_reflns_limit_h_min -15
_reflns_limit_k_max 17
_reflns_limit_k_min -17
_reflns_limit_l_max 25
_reflns_limit_l_min 0
_reflns_number_gt 8881
_reflns_number_total 14215
_reflns_threshold_expression I>=2u(I)
_cod_data_source_file ja7b10767_si_002.cif
_cod_data_source_block T-P[5]_2f
_cod_database_code 4126938
_olex2_refinement_description
;
1. Fixed Uiso
 At 1.2 times of:
  All C(H) groups, All C(H,H) groups
2. Restrained distances
 C5-C6
 1.54 with sigma of 0.02
 C1-C6
 1.54 with sigma of 0.02
 C1-C4
 1.54 with sigma of 0.02
 C4-C3
 1.54 with sigma of 0.02
 C3-C2
 1.54 with sigma of 0.02
 C0aa-C5
 1.54 with sigma of 0.02
 C113-C151
 1.33 with sigma of 0.02
 C150-C149
 1.33 with sigma of 0.02
 C149-C141
 1.33 with sigma of 0.02
3. Others
 Fixed Sof: H2b(3.077)
4.a Secondary CH2 refined with riding coordinates:
 C46(H46a,H46b), C51(H51a,H51b), C57(H57a,H57b), C68(H68a,H68b), C77(H77a,
 H77b), C96(H96a,H96b), C99(H99a,H99b), C107(H10c,H10d), C112(H11a,H11b),
 C118(H11c,H11d), C124(H12a,H12b), C135(H13e,H13f), C141(H14a,H14b), C147(H14c,
 H14d)
4.b Aromatic/amide H refined with riding coordinates:
 C80(H80), C98(H98), C19(H19), C89(H89), C97(H97), C59(H59), C103(H103),
 C23(H23), C86(H86), C65(H65), C52(H52), C113(H113), C129(H129), C139(H139),
 C142(H142), C149(H149)
4.c X=CH2 refined with riding coordinates:
 C133(H13a,H13b), C101(H10a,H10b), C150(H15a,H15b), C134(H13c,H13d), C151(H15c,
 H15d)
4.d :
 C90(H90), C105(H105), C109(H109), C121(H121), C131(H131)
;
_olex2_submission_special_instructions 'No special instructions were received'

loop_
_space_group_symop_id
_space_group_symop_operation_xyz
1 x,y,z
2 -x,-y,-z

loop_
_atom_site_label
_atom_site_type_symbol
_atom_site_fract_x
_atom_site_fract_y
_atom_site_fract_z
_atom_site_U_iso_or_equiv
_atom_site_adp_type
_atom_site_occupancy
_atom_site_site_symmetry_order
_atom_site_refinement_flags_posn
_atom_site_refinement_flags_adp
_atom_site_refinement_flags_occupancy
O2 O -0.31430(16) -0.58969(14) -1.00643(10) 0.0386(5) Uani 1.000000 1 . . .
O3 O 0.11003(17) -0.93416(13) -0.71571(10) 0.0374(5) Uani 1.000000 1 . . .
O8 O 0.05889(15) -0.62630(14) -0.90419(10) 0.0348(4) Uani 1.000000 1 . . .
O10 O -0.31454(15) -0.36208(15) -0.81800(11) 0.0398(5) Uani 1.000000 1 . . .
O11 O -0.48975(18) -0.88844(16) -0.88405(11) 0.0442(5) Uani 1.000000 1 . . .
O13 O -0.21742(17) -1.09647(16) -0.70775(11) 0.0428(5) Uani 1.000000 1 . . .
O14 O -0.2035(2) -0.86924(17) -0.50840(11) 0.0480(5) Uani 1.000000 1 . . .
O16 O -0.02783(19) -0.55896(14) -0.64405(11) 0.0440(5) Uani 1.000000 1 . . .
O20 O -0.63274(17) -0.55614(17) -0.78304(13) 0.0494(6) Uani 1.000000 1 . . .
O58 O -0.5817(2) -0.8652(2) -0.60621(12) 0.0597(7) Uani 1.000000 1 . . .
C17 C -0.2218(2) -0.45811(19) -0.90123(14) 0.0312(6) Uani 1.000000 1 . . .
C18 C -0.2197(2) -0.42751(18) -0.83853(15) 0.0311(6) Uani 1.000000 1 . . .
C19 C -0.1291(2) -0.52458(19) -0.92410(14) 0.0307(6) Uani 1.000000 1 . . .
C22 C -0.5503(2) -0.6400(2) -0.87540(16) 0.0352(6) Uani 1.000000 1 . . .
C23 C 0.0940(2) -0.75236(18) -0.74540(14) 0.0289(5) Uani 1.000000 1 . . .
C24 C 0.0057(2) -0.65431(19) -0.66012(14) 0.0338(6) Uani 1.000000 1 . . .
C29 C -0.0320(2) -0.52744(18) -0.82231(14) 0.0283(5) Uani 1.000000 1 . . .
C36 C 0.0574(2) -0.65828(19) -0.72668(13) 0.0282(5) Uani 1.000000 1 . . .
C38 C 0.0246(2) -0.8346(2) -0.63300(14) 0.0320(6) Uani 1.000000 1 . . .
C45 C -0.2105(2) -1.0404(2) -0.65791(14) 0.0363(6) Uani 1.000000 1 . . .
C46 C -0.3246(2) -0.3438(2) -0.74906(17) 0.0418(7) Uani 1.000000 1 . . .
C51 C -0.3261(2) -0.4256(2) -0.94289(15) 0.0345(6) Uani 1.000000 1 . . .
C52 C -0.2997(2) -0.6739(2) -1.03888(16) 0.0406(7) Uani 1.000000 1 . . .
C56 C -0.5084(2) -0.8860(2) -0.81367(15) 0.0359(6) Uani 1.000000 1 . . .
C57 C 0.1720(3) -0.9436(2) -0.78006(17) 0.0460(8) Uani 1.000000 1 . . .
C59 C -0.4614(2) -0.9616(2) -0.76237(16) 0.0385(7) Uani 1.000000 1 . . .
C60 C -0.1078(2) -0.9585(2) -0.59451(14) 0.0354(6) Uani 1.000000 1 . . .
C63 C -0.4061(2) -0.5000(2) -0.92005(15) 0.0339(6) Uani 1.000000 1 . . .
C64 C 0.0776(2) -0.83942(19) -0.69931(14) 0.0303(6) Uani 1.000000 1 . . .
C65 C -0.1104(2) -1.0164(2) -0.64407(14) 0.0355(6) Uani 1.000000 1 . . .
C67 C -0.5554(2) -0.5600(2) -0.84067(16) 0.0367(6) Uani 1.000000 1 . . .
C68 C -0.1182(3) -1.1165(2) -0.75305(16) 0.0438(7) Uani 1.000000 1 . . .
C69 C -0.4839(2) -0.9538(2) -0.69209(16) 0.0385(7) Uani 1.000000 1 . . .
C73 C -0.0354(2) -0.55984(18) -0.88434(14) 0.0294(5) Uani 1.000000 1 . . .
C74 C -0.3978(2) -0.5815(2) -0.95260(15) 0.0344(6) Uani 1.000000 1 . . .
C76 C 0.1487(3) -0.7546(2) -0.96271(15) 0.0386(6) Uani 1.000000 1 . . .
C77 C 0.0473(2) -0.6767(2) -0.95863(15) 0.0342(6) Uani 1.000000 1 . . .
C79 C 0.1801(3) -1.0454(2) -0.79122(17) 0.0439(7) Uani 1.000000 1 . . .
C80 C -0.4710(2) -0.6497(2) -0.93133(15) 0.0342(6) Uani 1.000000 1 . . .
C81 C -0.2093(3) -0.9263(2) -0.55720(15) 0.0392(7) Uani 1.000000 1 . . .
C82 C -0.1492(3) -1.1537(2) -0.81134(17) 0.0433(7) Uani 1.000000 1 . . .
C84 C -0.5590(3) -0.8696(2) -0.67551(17) 0.0437(7) Uani 1.000000 1 . . .
C85 C -0.5812(2) -0.8004(2) -0.79715(16) 0.0366(6) Uani 1.000000 1 . . .
C86 C -0.3095(3) -0.9523(2) -0.57022(16) 0.0421(7) Uani 1.000000 1 . . .
C89 C -0.1250(2) -0.46135(19) -0.79989(15) 0.0312(6) Uani 1.000000 1 . . .
C90 C -0.1716(3) -1.1833(3) -0.85921(19) 0.0519(8) Uani 1.000000 1 . . .
C96 C 0.0689(2) -0.56396(18) -0.77884(14) 0.0295(6) Uani 1.000000 1 . . .
C97 C -0.6055(2) -0.7946(2) -0.72736(18) 0.0434(7) Uani 1.000000 1 . . .
C98 C -0.4850(2) -0.4902(2) -0.86373(16) 0.0369(6) Uani 1.000000 1 . . .
C99 C -0.4081(3) -0.9684(2) -0.90429(16) 0.0472(8) Uani 1.000000 1 . . .
C100 C -0.3132(3) -1.0082(2) -0.62123(15) 0.0384(6) Uani 1.000000 1 . . .
C101 C -0.0777(4) -0.3674(3) -0.6175(2) 0.0659(11) Uani 1.000000 1 . . .
C103 C -0.0101(2) -0.7416(2) -0.61392(14) 0.0367(6) Uani 1.000000 1 . . .
C104 C -0.1960(3) -0.6739(2) -1.08563(17) 0.0434(7) Uani 1.000000 1 . . .
C105 C 0.2286(3) -0.8176(3) -0.96610(18) 0.0532(9) Uani 1.000000 1 . . .
C107 C -0.6282(2) -0.7153(2) -0.85247(18) 0.0413(7) Uani 1.000000 1 . . .
C109 C -0.1106(3) -0.6738(3) -1.1211(2) 0.0556(9) Uani 1.000000 1 . . .
C112 C -0.4241(2) -1.0326(2) -0.63649(16) 0.0416(7) Uani 1.000000 1 . . .
C113 C -0.7222(3) -0.4923(4) -0.6845(2) 0.0729(13) Uani 1.000000 1 D . .
C116 C -0.3875(3) -0.9439(3) -0.98019(19) 0.0534(8) Uani 1.000000 1 . . .
C118 C 0.0029(2) -0.9286(2) -0.58321(14) 0.0347(6) Uani 1.000000 1 . . .
C121 C 0.1840(3) -1.1267(3) -0.8026(2) 0.0586(10) Uani 1.000000 1 . . .
C124 C -0.2916(3) -0.8636(3) -0.4544(2) 0.0634(10) Uani 1.000000 1 . . .
C129 C -0.1077(4) -0.4417(3) -0.5726(2) 0.0627(10) Uani 1.000000 1 . . .
C131 C -0.3664(4) -0.9259(3) -1.0408(2) 0.0696(11) Uani 1.000000 1 . . .
C133 C -0.5062(3) -0.2318(3) -0.7837(3) 0.0684(11) Uani 1.000000 1 . . .
C134 C -0.1620(5) -0.7879(4) -0.3997(2) 0.0842(14) Uani 1.000000 1 . . .
C135 C -0.6427(3) -0.4738(3) -0.74849(18) 0.0518(8) Uani 1.000000 1 . . .
C139 C -0.4347(3) -0.2759(3) -0.7369(2) 0.0556(9) Uani 1.000000 1 . . .
C141 C -0.6614(5) -0.7800(3) -0.5877(2) 0.0930(17) Uani 1.000000 1 D . .
C142 C -0.2575(4) -0.8178(4) -0.4000(3) 0.0880(15) Uani 1.000000 1 . . .
C147 C -0.0791(3) -0.5500(2) -0.57782(18) 0.0530(9) Uani 1.000000 1 . . .
C149 C -0.6892(6) -0.7898(4) -0.5174(3) 0.115(2) Uani 1.000000 1 D . .
C150 C -0.6556(6) -0.7320(5) -0.4793(3) 0.123(2) Uani 1.000000 1 D . .
C151 C -0.7202(7) -0.4616(5) -0.6298(4) 0.149(3) Uani 1.000000 1 D . .
C1 C -0.1852(9) -0.8118(8) -0.8202(5) 0.174(4) Uiso 1.000000 1 D . .
C2 C -0.3476(9) -0.6492(8) -0.6858(6) 0.126(5) Uiso 0.71(2) 1 D . .
C3 C -0.2791(9) -0.7272(8) -0.7157(5) 0.110(5) Uiso 0.63(2) 1 D . .
C4 C -0.2534(10) -0.7326(9) -0.7872(6) 0.148(7) Uiso 0.74(3) 1 D . .
C5 C -0.059(2) -0.928(2) -0.9423(13) 0.24(2) Uiso 0.49(4) 1 D . .
C6 C -0.1359(16) -0.8646(15) -0.8878(9) 0.293(14) Uiso 0.93(4) 1 D . .
C0aa C 0.0 -1.0 -1.0 0.28(2) Uiso 0.86(6) 2 DS T P
H80 H -0.4666(2) -0.7025(2) -0.95502(15) 0.0411(7) Uiso 1.000000 1 R . .
H98 H -0.4908(2) -0.4361(2) -0.84110(16) 0.0443(8) Uiso 1.000000 1 R . .
H19 H -0.1296(2) -0.54569(19) -0.96615(14) 0.0368(7) Uiso 1.000000 1 R . .
H89 H -0.1240(2) -0.43922(19) -0.75827(15) 0.0374(7) Uiso 1.000000 1 R . .
H97 H -0.6544(2) -0.7387(2) -0.71503(18) 0.0521(9) Uiso 1.000000 1 R . .
H59 H -0.4143(2) -1.0184(2) -0.77473(16) 0.0462(8) Uiso 1.000000 1 R . .
H103 H -0.0445(2) -0.7373(2) -0.56960(14) 0.0440(7) Uiso 1.000000 1 R . .
H23 H 0.1299(2) -0.75696(18) -0.78934(14) 0.0346(6) Uiso 1.000000 1 R . .
H86 H -0.3762(3) -0.9318(2) -0.54403(16) 0.0506(8) Uiso 1.000000 1 R . .
H65 H -0.0431(2) -1.0396(2) -0.66865(14) 0.0427(7) Uiso 1.000000 1 R . .
H46a H -0.3217(2) -0.4066(2) -0.71647(17) 0.0501(8) Uiso 1.000000 1 R . .
H46b H -0.2621(2) -0.3130(2) -0.74191(17) 0.0501(8) Uiso 1.000000 1 R . .
H51a H -0.3647(2) -0.3595(2) -0.93568(15) 0.0414(7) Uiso 1.000000 1 R . .
H51b H -0.3033(2) -0.4222(2) -0.99207(15) 0.0414(7) Uiso 1.000000 1 R . .
H52 H -0.3472(2) -0.7210(2) -1.03194(16) 0.0487(8) Uiso 1.000000 1 R . .
H57a H 0.1339(3) -0.8967(2) -0.81733(17) 0.0551(9) Uiso 1.000000 1 R . .
H57b H 0.2474(3) -0.9290(2) -0.77958(17) 0.0551(9) Uiso 1.000000 1 R . .
H68a H -0.0874(3) -1.0557(2) -0.76976(16) 0.0525(9) Uiso 1.000000 1 R . .
H68b H -0.0608(3) -1.1661(2) -0.72838(16) 0.0525(9) Uiso 1.000000 1 R . .
H77a H -0.0204(2) -0.7066(2) -0.94891(15) 0.0411(7) Uiso 1.000000 1 R . .
H77b H 0.0411(2) -0.6299(2) -1.00236(15) 0.0411(7) Uiso 1.000000 1 R . .
H90 H -0.1895(3) -1.2068(3) -0.89714(19) 0.0622(10) Uiso 1.000000 1 R . .
H96a H 0.1372(2) -0.57700(18) -0.80927(14) 0.0354(7) Uiso 1.000000 1 R . .
H96b H 0.0771(2) -0.51171(18) -0.75425(14) 0.0354(7) Uiso 1.000000 1 R . .
H99a H -0.3383(3) -0.9753(2) -0.88203(16) 0.0566(9) Uiso 1.000000 1 R . .
H99b H -0.4365(3) -1.0309(2) -0.89111(16) 0.0566(9) Uiso 1.000000 1 R . .
H105 H 0.2922(3) -0.8677(3) -0.96880(18) 0.0638(10) Uiso 1.000000 1 R . .
H10c H -0.7010(2) -0.6815(2) -0.83480(18) 0.0496(8) Uiso 1.000000 1 R . .
H10d H -0.6409(2) -0.7421(2) -0.89241(18) 0.0496(8) Uiso 1.000000 1 R . .
H109 H -0.0432(3) -0.6736(3) -1.1492(2) 0.0668(10) Uiso 1.000000 1 R . .
H11a H -0.4738(2) -1.0382(2) -0.59411(16) 0.0499(8) Uiso 1.000000 1 R . .
H11b H -0.4091(2) -1.0970(2) -0.65158(16) 0.0499(8) Uiso 1.000000 1 R . .
H113 H -0.7774(3) -0.5300(4) -0.6863(2) 0.0874(15) Uiso 1.000000 1 R . .
H11c H 0.0654(2) -0.9831(2) -0.58936(14) 0.0417(7) Uiso 1.000000 1 R . .
H11d H 0.0002(2) -0.9174(2) -0.53582(14) 0.0417(7) Uiso 1.000000 1 R . .
H121 H 0.1871(3) -1.1908(3) -0.8116(2) 0.0704(11) Uiso 1.000000 1 R . .
H12a H -0.3608(3) -0.8235(3) -0.4729(2) 0.0760(12) Uiso 1.000000 1 R . .
H12b H -0.3062(3) -0.9302(3) -0.4346(2) 0.0760(12) Uiso 1.000000 1 R . .
H129 H -0.1516(4) -0.4256(3) -0.5330(2) 0.0752(12) Uiso 1.000000 1 R . .
H131 H -0.3497(4) -0.9117(3) -1.0886(2) 0.0836(13) Uiso 1.000000 1 R . .
H13e H -0.5690(3) -0.4685(3) -0.73565(18) 0.0621(10) Uiso 1.000000 1 R . .
H13f H -0.6729(3) -0.4119(3) -0.77858(18) 0.0621(10) Uiso 1.000000 1 R . .
H139 H -0.4544(3) -0.2638(3) -0.6918(2) 0.0667(11) Uiso 1.000000 1 R . .
H14a H -0.6289(5) -0.7200(3) -0.6036(2) 0.112(2) Uiso 1.000000 1 R . .
H14b H -0.7301(5) -0.7721(3) -0.6114(2) 0.112(2) Uiso 1.000000 1 R . .
H142 H -0.3098(4) -0.8095(4) -0.3621(3) 0.1056(18) Uiso 1.000000 1 R . .
H149 H -0.7322(6) -0.8377(4) -0.4957(3) 0.138(3) Uiso 1.000000 1 R . .
H13a H -0.4900(3) -0.2417(3) -0.8295(3) 0.0821(14) Uiso 1.000000 1 R . .
H13b H -0.5731(3) -0.1905(3) -0.7713(3) 0.0821(14) Uiso 1.000000 1 R . .
H10a H -0.0337(4) -0.3794(3) -0.6580(2) 0.0791(13) Uiso 1.000000 1 R . .
H10b H -0.1002(4) -0.3022(3) -0.6092(2) 0.0791(13) Uiso 1.000000 1 R . .
H15a H -0.6126(6) -0.6839(5) -0.5004(3) 0.147(3) Uiso 1.000000 1 R . .
H15b H -0.6754(6) -0.7400(5) -0.4317(3) 0.147(3) Uiso 1.000000 1 R . .
H13c H -0.1068(5) -0.7945(4) -0.4364(2) 0.1010(17) Uiso 1.000000 1 R . .
H13d H -0.1487(5) -0.7598(4) -0.3627(2) 0.1010(17) Uiso 1.000000 1 R . .
H15c H -0.6664(7) -0.4236(5) -0.6258(4) 0.179(4) Uiso 1.000000 1 R . .
H15d H -0.7726(7) -0.4765(5) -0.5926(4) 0.179(4) Uiso 1.000000 1 R . .
H14c H -0.1476(3) -0.5788(2) -0.56996(18) 0.0636(10) Uiso 1.000000 1 R . .
H14d H -0.0278(3) -0.5857(2) -0.54282(18) 0.0636(10) Uiso 1.000000 1 R . .
C1aa C -0.3653(12) -0.6416(11) -0.6157(8) 0.172(8) Uiso 0.74(3) 1 . . .

loop_
_atom_site_aniso_label
_atom_site_aniso_U_11
_atom_site_aniso_U_22
_atom_site_aniso_U_33
_atom_site_aniso_U_12
_atom_site_aniso_U_13
_atom_site_aniso_U_23
O2 0.0388(11) 0.0332(10) 0.0428(12) -0.0077(8) 0.0013(9) -0.0060(9)
O3 0.0432(11) 0.0257(9) 0.0397(11) -0.0029(8) 0.0078(8) -0.0067(8)
O8 0.0271(9) 0.0361(10) 0.0410(11) 0.0015(8) -0.0045(8) -0.0124(8)
O10 0.0265(9) 0.0351(10) 0.0578(13) 0.0050(8) -0.0084(8) -0.0160(9)
O11 0.0424(11) 0.0427(12) 0.0440(12) 0.0040(9) 0.0001(9) -0.0129(10)
O13 0.0434(11) 0.0476(12) 0.0411(12) -0.0143(9) 0.0096(9) -0.0175(10)
O14 0.0580(14) 0.0469(12) 0.0400(12) -0.0095(10) 0.0077(10) -0.0160(10)
O16 0.0593(13) 0.0282(10) 0.0418(12) -0.0015(9) 0.0056(10) -0.0111(9)
O20 0.0310(10) 0.0520(13) 0.0680(15) -0.0057(9) 0.0061(10) -0.0246(12)
O58 0.0632(15) 0.0636(15) 0.0470(14) -0.0060(12) 0.0226(11) -0.0179(12)
C17 0.0268(12) 0.0242(12) 0.0406(15) -0.0047(10) -0.0057(10) 0.0011(11)
C18 0.0236(12) 0.0234(12) 0.0446(16) -0.0019(9) -0.0035(10) -0.0039(11)
C19 0.0280(12) 0.0277(12) 0.0345(14) -0.0058(10) -0.0040(10) 0.0004(10)
C22 0.0205(11) 0.0344(14) 0.0497(17) -0.0004(10) -0.0058(11) -0.0080(12)
C23 0.0236(11) 0.0273(12) 0.0338(14) -0.0025(9) -0.0008(10) -0.0037(10)
C24 0.0362(14) 0.0257(13) 0.0377(15) 0.0003(11) -0.0039(11) -0.0065(11)
C29 0.0240(11) 0.0220(11) 0.0373(14) -0.0053(9) -0.0013(10) -0.0009(10)
C36 0.0210(11) 0.0283(12) 0.0344(14) -0.0019(9) -0.0052(10) -0.0043(10)
C38 0.0320(13) 0.0316(13) 0.0308(14) -0.0028(10) -0.0040(10) -0.0043(11)
C45 0.0455(16) 0.0318(14) 0.0298(14) -0.0103(12) 0.0053(12) -0.0023(11)
C46 0.0333(14) 0.0360(15) 0.0553(19) -0.0010(12) 0.0005(13) -0.0138(14)
C51 0.0294(13) 0.0287(13) 0.0426(16) -0.0005(10) -0.0111(11) 0.0005(11)
C52 0.0373(14) 0.0331(14) 0.0518(18) -0.0075(12) -0.0000(13) -0.0090(13)
C56 0.0282(13) 0.0382(15) 0.0432(16) -0.0093(11) 0.0070(11) -0.0142(13)
C57 0.0482(17) 0.0356(15) 0.0533(19) -0.0122(13) 0.0166(14) -0.0128(14)
C59 0.0309(13) 0.0345(14) 0.0499(18) -0.0075(11) 0.0064(12) -0.0104(13)
C60 0.0479(16) 0.0269(13) 0.0267(14) -0.0051(11) 0.0015(11) 0.0024(10)
C63 0.0266(12) 0.0287(13) 0.0440(16) 0.0011(10) -0.0132(11) -0.0008(11)
C64 0.0269(12) 0.0251(12) 0.0368(15) -0.0004(10) -0.0027(10) -0.0046(11)
C65 0.0404(15) 0.0313(13) 0.0320(14) -0.0068(11) 0.0036(11) -0.0020(11)
C67 0.0217(12) 0.0392(15) 0.0486(17) -0.0011(11) -0.0053(11) -0.0095(13)
C68 0.0403(16) 0.0481(17) 0.0429(17) -0.0084(13) 0.0064(13) -0.0130(14)
C69 0.0354(14) 0.0391(15) 0.0430(17) -0.0159(12) 0.0108(12) -0.0106(13)
C73 0.0253(12) 0.0250(12) 0.0357(14) -0.0041(9) -0.0001(10) -0.0020(10)
C74 0.0271(12) 0.0322(14) 0.0412(16) 0.0006(10) -0.0099(11) -0.0015(12)
C76 0.0444(16) 0.0352(14) 0.0382(16) -0.0049(12) -0.0076(12) -0.0107(12)
C77 0.0352(14) 0.0315(13) 0.0359(15) -0.0062(11) -0.0029(11) -0.0055(11)
C79 0.0425(16) 0.0409(17) 0.0482(18) -0.0088(13) 0.0113(13) -0.0143(14)
C80 0.0281(13) 0.0299(13) 0.0451(16) -0.0002(10) -0.0121(11) -0.0076(12)
C81 0.0514(17) 0.0322(14) 0.0312(15) -0.0071(12) 0.0034(12) -0.0033(11)
C82 0.0439(16) 0.0391(16) 0.0449(18) -0.0063(13) 0.0062(13) -0.0095(14)
C84 0.0359(15) 0.0490(17) 0.0480(18) -0.0143(13) 0.0134(13) -0.0153(15)
C85 0.0186(11) 0.0375(14) 0.0558(18) -0.0083(10) 0.0043(11) -0.0142(13)
C86 0.0467(17) 0.0391(15) 0.0379(16) -0.0105(13) 0.0122(13) -0.0060(13)
C89 0.0293(12) 0.0265(12) 0.0384(15) -0.0051(10) -0.0025(10) -0.0073(11)
C90 0.057(2) 0.0528(19) 0.049(2) -0.0092(16) 0.0021(15) -0.0206(16)
C96 0.0228(11) 0.0270(12) 0.0388(15) -0.0052(9) -0.0024(10) -0.0053(11)
C97 0.0275(13) 0.0405(16) 0.063(2) -0.0073(12) 0.0117(13) -0.0188(15)
C98 0.0276(13) 0.0311(13) 0.0526(18) 0.0018(10) -0.0102(12) -0.0116(12)
C99 0.0515(18) 0.0397(16) 0.0446(18) 0.0026(14) 0.0044(14) -0.0092(14)
C100 0.0446(16) 0.0317(14) 0.0353(15) -0.0095(12) 0.0062(12) 0.0005(12)
C101 0.092(3) 0.0404(18) 0.064(2) -0.0039(19) 0.007(2) -0.0218(17)
C103 0.0424(15) 0.0363(14) 0.0294(14) -0.0043(12) -0.0008(11) -0.0050(11)
C104 0.0462(17) 0.0350(15) 0.0484(18) -0.0085(13) -0.0021(14) -0.0059(13)
C105 0.0535(19) 0.0495(19) 0.057(2) 0.0090(16) -0.0101(15) -0.0248(16)
C107 0.0212(12) 0.0398(15) 0.066(2) -0.0049(11) -0.0020(12) -0.0181(14)
C109 0.054(2) 0.0474(19) 0.064(2) -0.0135(16) 0.0135(17) -0.0119(17)
C112 0.0429(16) 0.0394(15) 0.0416(17) -0.0149(13) 0.0130(12) -0.0068(13)
C113 0.056(2) 0.095(3) 0.070(3) 0.013(2) -0.0161(19) -0.043(3)
C116 0.061(2) 0.0421(18) 0.053(2) 0.0007(15) 0.0048(16) -0.0118(16)
C118 0.0416(15) 0.0305(13) 0.0287(14) -0.0022(11) -0.0022(11) -0.0015(11)
C121 0.055(2) 0.047(2) 0.077(3) -0.0125(16) 0.0193(18) -0.0288(18)
C124 0.058(2) 0.081(3) 0.055(2) -0.0111(19) 0.0148(17) -0.034(2)
C129 0.083(3) 0.0433(19) 0.059(2) -0.0041(18) 0.0136(19) -0.0211(17)
C131 0.089(3) 0.056(2) 0.054(2) -0.002(2) 0.013(2) -0.0073(18)
C133 0.0405(18) 0.054(2) 0.107(3) 0.0145(16) -0.0062(19) -0.029(2)
C134 0.096(4) 0.092(3) 0.069(3) 0.002(3) -0.018(3) -0.037(3)
C135 0.0482(18) 0.0507(19) 0.057(2) 0.0033(15) -0.0061(15) -0.0220(16)
C139 0.0394(17) 0.0486(19) 0.080(3) 0.0010(14) 0.0057(16) -0.0285(18)
C141 0.131(5) 0.062(3) 0.071(3) 0.002(3) 0.034(3) -0.018(2)
C142 0.074(3) 0.124(4) 0.078(3) -0.013(3) 0.013(2) -0.062(3)
C147 0.071(2) 0.0397(17) 0.0462(19) -0.0055(16) 0.0102(16) -0.0157(15)
C149 0.172(6) 0.065(3) 0.080(4) 0.017(4) 0.039(4) -0.008(3)
C150 0.150(6) 0.100(5) 0.091(4) 0.039(4) -0.015(4) -0.013(4)
C151 0.194(8) 0.116(5) 0.148(7) -0.057(5) 0.056(6) -0.056(5)

loop_
_atom_type_symbol
_atom_type_scat_dispersion_real
_atom_type_scat_dispersion_imag
_atom_type_scat_Cromer_Mann_a1
_atom_type_scat_Cromer_Mann_a2
_atom_type_scat_Cromer_Mann_a3
_atom_type_scat_Cromer_Mann_a4
_atom_type_scat_Cromer_Mann_b1
_atom_type_scat_Cromer_Mann_b2
_atom_type_scat_Cromer_Mann_b3
_atom_type_scat_Cromer_Mann_b4
_atom_type_scat_Cromer_Mann_c
_atom_type_scat_source
_atom_type_scat_dispersion_source
H 0.00000 0.00000 0.49300 0.32291 0.14019 0.04081 10.51090 26.12570 3.14236 57.79970 0.0030380000826 'International Tables Volume C Table 6.1.1.4 (pp. 500-502)' 'Henke, Gullikson and Davis, At. Data and Nucl. Data Tables, 1993, 54, 2'
C 0.00347 0.00161 2.31000 1.02000 1.58860 0.86500 20.84390 10.20750 0.56870 51.65120 0.215599998832 'International Tables Volume C Table 6.1.1.4 (pp. 500-502)' 'Henke, Gullikson and Davis, At. Data and Nucl. Data Tables, 1993, 54, 2'
O 0.01158 0.00611 3.04850 2.28680 1.54630 0.86700 13.27710 5.70110 0.32390 32.90890 0.250800013542 'International Tables Volume C Table 6.1.1.4 (pp. 500-502)' 'Henke, Gullikson and Davis, At. Data and Nucl. Data Tables, 1993, 54, 2'

loop_
_geom_angle_atom_site_label_1
_geom_angle_atom_site_label_2
_geom_angle_atom_site_label_3
_geom_angle
_geom_angle_site_symmetry_1
C74 O2 C52 118.0(2) .
C64 O3 C57 118.1(2) .
C77 O8 C73 116.8(2) .
C46 O10 C18 117.9(2) .
C99 O11 C56 117.2(2) .
C68 O13 C45 116.4(2) .
C124 O14 C81 118.1(3) .
C147 O16 C24 118.3(2) .
C135 O20 C67 117.5(3) .
C141 O58 C84 117.6(3) .
C19 C17 C18 119.0(2) .
C51 C17 C18 121.2(2) .
C51 C17 C19 119.7(2) .
C17 C18 O10 116.6(2) .
C89 C18 O10 123.2(2) .
C89 C18 C17 120.2(2) .
C73 C19 C17 120.5(3) .
H19 C19 C17 119.76(15) .
H19 C19 C73 119.76(16) .
C80 C22 C67 118.5(3) .
C107 C22 C67 121.3(3) .
C107 C22 C80 120.2(3) .
C64 C23 C36 121.0(2) .
H23 C23 C36 119.50(15) .
H23 C23 C64 119.50(15) .
C36 C24 O16 115.5(2) .
C103 C24 O16 123.6(2) .
C103 C24 C36 120.9(2) .
C89 C29 C73 118.4(2) .
C96 C29 C73 121.5(2) .
C96 C29 C89 120.1(2) .
C24 C36 C23 118.0(2) .
C96 C36 C23 120.4(2) .
C96 C36 C24 121.6(2) .
C103 C38 C64 118.5(2) .
C118 C38 C64 121.1(2) .
C118 C38 C103 120.4(2) .
C65 C45 O13 123.5(3) .
C100 C45 O13 115.5(3) .
C100 C45 C65 120.9(3) .
C139 C46 O10 109.1(3) .
H46a C46 O10 109.85(15) .
H46a C46 C139 109.9(2) .
H46b C46 O10 109.85(15) .
H46b C46 C139 109.85(18) .
H46b C46 H46a 108.3 .
C63 C51 C17 109.7(2) .
H51a C51 C17 109.72(15) .
H51a C51 C63 109.72(14) .
H51b C51 C17 109.72(15) .
H51b C51 C63 109.72(16) .
H51b C51 H51a 108.2 .
C104 C52 O2 107.6(2) .
H52 C52 O2 126.21(14) .
H52 C52 C104 126.21(16) .
C59 C56 O11 124.0(2) .
C85 C56 O11 114.7(3) .
C85 C56 C59 121.3(3) .
C79 C57 O3 108.4(2) .
H57a C57 O3 110.01(16) .
H57a C57 C79 110.0(2) .
H57b C57 O3 110.01(16) .
H57b C57 C79 110.01(18) .
H57b C57 H57a 108.4 .
C69 C59 C56 120.8(3) .
H59 C59 C56 119.59(17) .
H59 C59 C69 119.59(17) .
C81 C60 C65 118.2(3) .
C118 C60 C65 120.3(2) .
C118 C60 C81 121.5(3) .
C74 C63 C51 120.8(3) .
C98 C63 C51 120.4(3) .
C98 C63 C74 118.8(3) .
C23 C64 O3 123.3(2) .
C38 C64 O3 116.0(2) .
C38 C64 C23 120.7(2) .
C60 C65 C45 121.6(3) .
H65 C65 C45 119.20(17) .
H65 C65 C60 119.20(17) .
C22 C67 O20 116.3(3) .
C98 C67 O20 123.4(3) .
C98 C67 C22 120.3(3) .
C82 C68 O13 108.4(2) .
H68a C68 O13 110.02(16) .
H68a C68 C82 110.02(17) .
H68b C68 O13 110.02(16) .
H68b C68 C82 110.02(17) .
H68b C68 H68a 108.4 .
C84 C69 C59 117.8(3) .
C112 C69 C59 120.5(3) .
C112 C69 C84 121.6(3) .
C19 C73 O8 123.1(2) .
C29 C73 O8 116.3(2) .
C29 C73 C19 120.6(2) .
C63 C74 O2 116.1(2) .
C80 C74 O2 123.2(2) .
C80 C74 C63 120.6(3) .
C105 C76 C77 179.1(3) .
C76 C77 O8 107.3(2) .
H77a C77 O8 110.25(13) .
H77a C77 C76 110.25(16) .
H77b C77 O8 110.25(14) .
H77b C77 C76 110.25(16) .
H77b C77 H77a 108.5 .
C121 C79 C57 177.2(4) .
C74 C80 C22 120.8(3) .
H80 C80 C22 119.59(16) .
H80 C80 C74 119.59(17) .
C60 C81 O14 116.6(3) .
C86 C81 O14 123.3(3) .
C86 C81 C60 120.1(3) .
C90 C82 C68 178.4(3) .
C69 C84 O58 116.6(3) .
C97 C84 O58 122.8(3) .
C97 C84 C69 120.7(3) .
C97 C85 C56 117.5(3) .
C107 C85 C56 121.8(3) .
C107 C85 C97 120.7(3) .
C100 C86 C81 122.0(3) .
H86 C86 C81 119.02(17) .
H86 C86 C100 119.02(17) .
C29 C89 C18 121.3(3) .
H89 C89 C18 119.37(16) .
H89 C89 C29 119.37(16) .
H90 C90 C82 180.0 .
C36 C96 C29 112.4(2) .
H96a C96 C29 109.11(14) .
H96a C96 C36 109.11(13) .
H96b C96 C29 109.11(14) .
H96b C96 C36 109.11(14) .
H96b C96 H96a 107.8 .
C85 C97 C84 121.9(3) .
H97 C97 C84 119.07(18) .
H97 C97 C85 119.07(17) .
C67 C98 C63 120.9(3) .
H98 C98 C63 119.57(16) .
H98 C98 C67 119.57(17) .
C116 C99 O11 106.7(3) .
H99a C99 O11 110.39(17) .
H99a C99 C116 110.4(2) .
H99b C99 O11 110.39(17) .
H99b C99 C116 110.39(19) .
H99b C99 H99a 108.6 .
C86 C100 C45 117.2(3) .
C112 C100 C45 121.6(3) .
C112 C100 C86 121.2(3) .
H10a C101 C129 120.0 .
H10b C101 C129 120.0 .
H10b C101 H10a 120.0 .
C38 C103 C24 121.0(3) .
H103 C103 C24 119.51(16) .
H103 C103 C38 119.51(16) .
C109 C104 C52 177.5(4) .
H105 C105 C76 180.0 .
C85 C107 C22 112.7(2) .
H10c C107 C22 109.05(15) .
H10c C107 C85 109.05(15) .
H10d C107 C22 109.05(17) .
H10d C107 C85 109.05(16) .
H10d C107 H10c 107.8 .
H109 C109 C104 180.0 .
C100 C112 C69 112.4(2) .
H11a C112 C69 109.12(15) .
H11a C112 C100 109.12(16) .
H11b C112 C69 109.12(16) .
H11b C112 C100 109.12(16) .
H11b C112 H11a 107.9 .
C151 C113 C135 125.5(6) .
H113 C113 C135 117.2(2) .
H113 C113 C151 117.2(4) .
C131 C116 C99 177.3(4) .
C60 C118 C38 112.2(2) .
H11c C118 C38 109.17(14) .
H11c C118 C60 109.17(14) .
H11d C118 C38 109.17(15) .
H11d C118 C60 109.17(15) .
H11d C118 H11c 107.9 .
H121 C121 C79 180.0 .
C142 C124 O14 109.4(3) .
H12a C124 O14 109.8(2) .
H12a C124 C142 109.8(3) .
H12b C124 O14 109.8(2) .
H12b C124 C142 109.8(3) .
H12b C124 H12a 108.2 .
C147 C129 C101 126.9(3) .
H129 C129 C101 116.6(2) .
H129 C129 C147 116.6(2) .
H131 C131 C116 180.0 .
H13a C133 C139 120.0 .
H13b C133 C139 120.0 .
H13b C133 H13a 120.0 .
H13c C134 C142 120.0 .
H13d C134 C142 120.0 .
H13d C134 H13c 120.0 .
C113 C135 O20 107.1(3) .
H13e C135 O20 110.30(16) .
H13e C135 C113 110.3(2) .
H13f C135 O20 110.30(18) .
H13f C135 C113 110.3(2) .
H13f C135 H13e 108.5 .
C133 C139 C46 126.0(4) .
H139 C139 C46 117.0(2) .
H139 C139 C133 117.0(2) .
C149 C141 O58 112.6(4) .
H14a C141 O58 109.1(3) .
H14a C141 C149 109.1(4) .
H14b C141 O58 109.1(3) .
H14b C141 C149 109.1(4) .
H14b C141 H14a 107.8 .
C134 C142 C124 126.7(4) .
H142 C142 C124 116.7(2) .
H142 C142 C134 116.7(3) .
C129 C147 O16 108.7(3) .
H14c C147 O16 109.94(19) .
H14c C147 C129 109.9(2) .
H14d C147 O16 109.94(18) .
H14d C147 C129 109.9(2) .
H14d C147 H14c 108.3 .
C150 C149 C141 121.5(6) .
H149 C149 C141 119.3(4) .
H149 C149 C150 119.3(4) .
H15a C150 C149 120.0 .
H15b C150 C149 120.0 .
H15b C150 H15a 120.0 .
H15c C151 C113 120.0 .
H15d C151 C113 120.0 .
H15d C151 H15c 120.0 .
C6 C1 C4 153.0(12) .
C1aa C2 C3 127.8(11) .
C4 C3 C2 128.5(10) .
C3 C4 C1 130.3(11) .
C0aa C5 C6 170(2) 2_533
C5 C6 C1 164.8(18) .
C5 C0aa C5 180.0 2_533

loop_
_geom_bond_atom_site_label_1
_geom_bond_atom_site_label_2
_geom_bond_distance
_geom_bond_site_symmetry_2
O2 C52 1.406(3) .
O2 C74 1.382(3) .
O3 C57 1.411(3) .
O3 C64 1.381(3) .
O8 C73 1.384(3) .
O8 C77 1.420(3) .
O10 C18 1.385(3) .
O10 C46 1.414(4) .
O11 C56 1.383(4) .
O11 C99 1.415(3) .
O13 C45 1.381(3) .
O13 C68 1.423(3) .
O14 C81 1.372(4) .
O14 C124 1.417(4) .
O16 C24 1.388(3) .
O16 C147 1.395(4) .
O20 C67 1.387(4) .
O20 C135 1.415(4) .
O58 C84 1.370(4) .
O58 C141 1.444(5) .
C17 C18 1.384(4) .
C17 C19 1.392(4) .
C17 C51 1.521(3) .
C18 C89 1.393(4) .
C19 C73 1.398(3) .
C19 H19 0.9300 .
C22 C67 1.398(4) .
C22 C80 1.383(4) .
C22 C107 1.509(4) .
C23 C36 1.395(3) .
C23 C64 1.392(4) .
C23 H23 0.9300 .
C24 C36 1.391(4) .
C24 C103 1.394(4) .
C29 C73 1.386(4) .
C29 C89 1.388(3) .
C29 C96 1.511(3) .
C36 C96 1.513(4) .
C38 C64 1.394(4) .
C38 C103 1.382(4) .
C38 C118 1.514(4) .
C45 C65 1.381(4) .
C45 C100 1.399(4) .
C46 C139 1.491(4) .
C46 H46a 0.9700 .
C46 H46b 0.9700 .
C51 C63 1.517(4) .
C51 H51a 0.9700 .
C51 H51b 0.9700 .
C52 C104 1.466(4) .
C52 H52 0.9300 .
C56 C59 1.382(4) .
C56 C85 1.398(4) .
C57 C79 1.450(4) .
C57 H57a 0.9700 .
C57 H57b 0.9700 .
C59 C69 1.399(4) .
C59 H59 0.9300 .
C60 C65 1.383(4) .
C60 C81 1.394(4) .
C60 C118 1.522(4) .
C63 C74 1.384(4) .
C63 C98 1.386(4) .
C65 H65 0.9300 .
C67 C98 1.387(4) .
C68 C82 1.456(4) .
C68 H68a 0.9700 .
C68 H68b 0.9700 .
C69 C84 1.396(4) .
C69 C112 1.517(4) .
C74 C80 1.391(4) .
C76 C77 1.466(4) .
C76 C105 1.169(4) .
C77 H77a 0.9700 .
C77 H77b 0.9700 .
C79 C121 1.179(4) .
C80 H80 0.9300 .
C81 C86 1.389(4) .
C82 C90 1.174(4) .
C84 C97 1.383(5) .
C85 C97 1.385(4) .
C85 C107 1.504(4) .
C86 C100 1.390(4) .
C86 H86 0.9300 .
C89 H89 0.9300 .
C90 H90 0.9300 .
C96 H96a 0.9700 .
C96 H96b 0.9700 .
C97 H97 0.9300 .
C98 H98 0.9300 .
C99 C116 1.468(5) .
C99 H99a 0.9700 .
C99 H99b 0.9700 .
C100 C112 1.515(4) .
C101 C129 1.299(5) .
C101 H10a 0.9300 .
C101 H10b 0.9300 .
C103 H103 0.9300 .
C104 C109 1.176(4) .
C105 H105 0.9300 .
C107 H10c 0.9700 .
C107 H10d 0.9700 .
C109 H109 0.9300 .
C112 H11a 0.9700 .
C112 H11b 0.9700 .
C113 C135 1.505(6) .
C113 C151 1.235(7) .
C113 H113 0.9300 .
C116 C131 1.177(5) .
C118 H11c 0.9700 .
C118 H11d 0.9700 .
C121 H121 0.9300 .
C124 C142 1.475(6) .
C124 H12a 0.9700 .
C124 H12b 0.9700 .
C129 C147 1.490(5) .
C129 H129 0.9300 .
C131 H131 0.9300 .
C133 C139 1.308(5) .
C133 H13a 0.9300 .
C133 H13b 0.9300 .
C134 C142 1.298(7) .
C134 H13c 0.9300 .
C134 H13d 0.9300 .
C135 H13e 0.9700 .
C135 H13f 0.9700 .
C139 H139 0.9300 .
C141 C149 1.372(6) .
C141 H14a 0.9700 .
C141 H14b 0.9700 .
C142 H142 0.9300 .
C147 H14c 0.9700 .
C147 H14d 0.9700 .
C149 C150 1.339(8) .
C149 H149 0.9300 .
C150 H15a 0.9300 .
C150 H15b 0.9300 .
C151 H15c 0.9300 .
C151 H15d 0.9300 .
C1 C4 1.449(11) .
C1 C6 1.638(13) .
C2 C3 1.407(11) .
C2 C1aa 1.393(15) .
C3 C4 1.418(11) .
C5 C6 1.617(15) .
C5 C0aa 1.659(15) 2_533

loop_
_restr_distance_atom_site_label_1
_restr_distance_atom_site_label_2
_restr_distance_site_symmetry_2
_restr_distance_target
_restr_distance_target_weight_param
_restr_distance_diff
C113 C151 1 1.3300 0.0200 0.0952
C149 C141 1 1.3300 0.0200 -0.0421
C150 C149 1 1.3300 0.0200 -0.0089
C1 C4 1 1.5400 0.0200 0.0914
C1 C6 1 1.5400 0.0200 -0.0984
C3 C2 1 1.5400 0.0200 0.1331
C4 C3 1 1.5400 0.0200 0.1219
C5 C6 1 1.5400 0.0200 -0.0767
C0aa C5 1 1.5400 0.0200 -0.1188
